data_2226984
loop_
_publ_author_name
'Fan, Run-Zhen'
'Li, Shi-Jie'
'Song, Wen-Dong'
'Miao, Dong-Liang'
'Hu, Shi-Wei'

_publ_section_title
;
 Diaquabis(5-carboxy-2-propyl-1<i>H</i>-imidazole-4-carboxylato-\k^2^<i>N</i>^3^,<i>O</i>^4^)nickel(II)
 tetrahydrate
;
_journal_coeditor_code LH5048
_journal_issue 8
_journal_name_full 'Acta Crystallographica Section E'
_journal_page_first m897
_journal_page_last m898
_journal_paper_doi 10.1107/S1600536810025237
_journal_volume 66
_journal_year 2010
_chemical_formula_iupac '[Ni (C8 H9 N2 O4)2 (H2 O)2], 4H2 O'
_chemical_formula_moiety 'C16 H22 N4 Ni O10, 4(H2 O)'
_chemical_formula_sum 'C16 H30 N4 Ni O14'
_chemical_formula_weight 561.15
_chemical_name_systematic
;
Diaquabis(5-carboxy-2-propyl-1<i>H</i>-imidazole-4-carboxylato-
\k^2^<i>N</i>^3^,<i>O</i>^4^)nickel(II) tetrahydrate
;
_space_group_IT_number 2
_symmetry_cell_setting triclinic
_symmetry_space_group_name_Hall '-P 1'
_symmetry_space_group_name_H-M 'P -1'
_atom_sites_solution_hydrogens geom
_atom_sites_solution_primary direct
_atom_sites_solution_secondary difmap
_audit_creation_method SHELXL-97
_cell_angle_alpha 81.5850(10)
_cell_angle_beta 83.5800(10)
_cell_angle_gamma 86.869(2)
_cell_formula_units_Z 2
_cell_length_a 10.4660(10)
_cell_length_b 10.5829(11)
_cell_length_c 11.3011(13)
_cell_measurement_reflns_used 2051
_cell_measurement_temperature 298(2)
_cell_measurement_theta_max 23.917
_cell_measurement_theta_min 2.483
_cell_volume 1229.5(2)
_computing_cell_refinement 'SAINT (Bruker, 2007)'
_computing_data_collection 'SMART (Bruker, 2007)'
_computing_data_reduction 'SAINT (Bruker, 2007)'
_computing_molecular_graphics 'PLATON (Spek, 2009)'
_computing_publication_material 'SHELXTL (Sheldrick, 2008)'
_computing_structure_refinement 'SHELXL97 (Sheldrick, 2008)'
_computing_structure_solution 'SHELXS97 (Sheldrick, 2008)'
_diffrn_ambient_temperature 298(2)
_diffrn_measured_fraction_theta_full 0.984
_diffrn_measured_fraction_theta_max 0.984
_diffrn_measurement_device_type 'Bruker SMART 1000 CCD area-detector'
_diffrn_measurement_method '\f and \w scans'
_diffrn_radiation_monochromator graphite
_diffrn_radiation_source 'fine-focus sealed tube'
_diffrn_radiation_type MoK\a
_diffrn_radiation_wavelength 0.71073
_diffrn_reflns_av_R_equivalents 0.0257
_diffrn_reflns_av_sigmaI/netI 0.0527
_diffrn_reflns_limit_h_max 12
_diffrn_reflns_limit_h_min -12
_diffrn_reflns_limit_k_max 12
_diffrn_reflns_limit_k_min -11
_diffrn_reflns_limit_l_max 13
_diffrn_reflns_limit_l_min -10
_diffrn_reflns_number 6402
_diffrn_reflns_theta_full 25.02
_diffrn_reflns_theta_max 25.00
_diffrn_reflns_theta_min 1.83
_diffrn_standards_number 0
_exptl_absorpt_coefficient_mu 0.863
_exptl_absorpt_correction_T_max 0.7638
_exptl_absorpt_correction_T_min 0.6821
_exptl_absorpt_correction_type multi-scan
_exptl_absorpt_process_details '(SADABS; Bruker, 2007)'
_exptl_crystal_colour green
_exptl_crystal_density_diffrn 1.516
_exptl_crystal_density_method 'not measured'
_exptl_crystal_description block
_exptl_crystal_F_000 588
_exptl_crystal_size_max 0.48
_exptl_crystal_size_mid 0.40
_exptl_crystal_size_min 0.33
_refine_diff_density_max 0.751
_refine_diff_density_min -1.160
_refine_ls_extinction_method none
_refine_ls_goodness_of_fit_ref 1.045
_refine_ls_hydrogen_treatment constr
_refine_ls_matrix_type full
_refine_ls_number_parameters 358
_refine_ls_number_reflns 4280
_refine_ls_number_restraints 0
_refine_ls_restrained_S_all 1.045
_refine_ls_R_factor_all 0.0975
_refine_ls_R_factor_gt 0.0660
_refine_ls_shift/su_max 0.001
_refine_ls_shift/su_mean 0.000
_refine_ls_structure_factor_coef Fsqd
_refine_ls_weighting_details 'calc w=1/[\s^2^(Fo^2^)+(0.0945P)^2^+3.581P] where P=(Fo^2^+2Fc^2^)/3'
_refine_ls_weighting_scheme calc
_refine_ls_wR_factor_gt 0.1744
_refine_ls_wR_factor_ref 0.2084
_reflns_number_gt 2986
_reflns_number_total 4280
_reflns_threshold_expression I>2\s(I)
_cod_data_source_file lh5048.cif
_cod_data_source_block I
_cod_database_code 2226984
_cod_database_fobs_code 2226984

loop_
_symmetry_equiv_pos_as_xyz
'x, y, z'
'-x, -y, -z'

loop_
_atom_site_type_symbol
_atom_site_label
_atom_site_fract_x
_atom_site_fract_y
_atom_site_fract_z
_atom_site_U_iso_or_equiv
_atom_site_adp_type
_atom_site_calc_flag
_atom_site_refinement_flags
_atom_site_occupancy
_atom_site_disorder_assembly
_atom_site_disorder_group
Ni Ni1 0.15302(7) 0.21144(7) 0.80787(6) 0.0439(3) Uani d . 1 . .
N N1 0.3486(4) 0.2176(4) 0.8285(4) 0.0403(10) Uani d . 1 . .
N N2 0.5487(4) 0.2256(4) 0.8689(4) 0.0449(11) Uani d . 1 . .
H H2 0.6187 0.2557 0.8847 0.054 Uiso calc R 1 . .
N N3 0.1723(4) 0.2837(4) 0.6268(4) 0.0432(11) Uani d . 1 . .
N N4 0.1924(5) 0.3537(5) 0.4338(4) 0.0520(13) Uani d . 1 . .
H H4 0.2055 0.3536 0.3573 0.062 Uiso calc R 1 . .
O O1 0.2132(4) 0.0190(4) 0.7957(4) 0.0502(10) Uani d . 1 . .
O O2 0.3797(4) -0.1188(4) 0.8133(4) 0.0621(12) Uani d . 1 . .
O O3 0.6045(4) -0.1139(4) 0.8582(4) 0.0596(11) Uani d . 1 . .
H H3 0.5301 -0.1123 0.8414 0.089 Uiso calc R 1 . .
O O4 0.7386(4) 0.0255(4) 0.8992(4) 0.0598(12) Uani d . 1 . .
O O5 0.1072(4) 0.4049(4) 0.8174(3) 0.0493(10) Uani d . 1 . .
O O6 0.0993(5) 0.5962(4) 0.7061(4) 0.0590(11) Uani d . 1 . .
O O7 0.1250(5) 0.6826(4) 0.4849(4) 0.0625(12) Uani d . 1 . .
H H7 0.1167 0.6548 0.5568 0.094 Uiso calc R 1 . .
O O8 0.1656(4) 0.6062(5) 0.3144(4) 0.0671(13) Uani d . 1 . .
O O9 -0.0354(4) 0.1738(5) 0.7901(5) 0.0746(15) Uani d . 1 . .
H H9C -0.0961 0.1264 0.8235 0.090 Uiso d R 1 . .
H H9D -0.0686 0.2430 0.7563 0.090 Uiso d R 1 . .
O O10 0.1162(5) 0.1683(5) 0.9898(4) 0.0798(17) Uani d . 1 . .
H H10C 0.1598 0.1079 1.0266 0.096 Uiso d R 1 . .
H H10D 0.0495 0.1848 1.0361 0.096 Uiso d R 1 . .
O O11 0.9033(5) 0.2266(5) 0.1288(5) 0.0849(17) Uani d . 1 . .
H H11C 0.8673 0.1570 0.1577 0.102 Uiso d R 1 . .
H H11D 0.8986 0.2744 0.1835 0.102 Uiso d R 1 . .
O O12 0.2218(7) 0.3264(7) 0.1953(5) 0.110(2) Uani d . 1 . .
H H12C 0.1862 0.3693 0.1375 0.132 Uiso d R 1 . .
H H12D 0.2694 0.2670 0.1686 0.132 Uiso d R 1 . .
O O13 0.2630(6) 0.6526(7) 0.0459(6) 0.112(2) Uani d . 1 . .
H H13C 0.2576 0.7035 -0.0191 0.135 Uiso d R 1 . .
H H13D 0.1980 0.6641 0.0960 0.135 Uiso d R 1 . .
O O14 0.1006(8) 0.4916(9) 0.0385(7) 0.152(3) Uani d . 1 . .
H H14G 0.1650 0.5203 -0.0085 0.182 Uiso d R 1 . .
H H14F 0.0605 0.4436 0.0024 0.182 Uiso d PR 0.50 A 1
H H14H 0.0326 0.5153 0.0054 0.182 Uiso d PR 0.50 B 2
C C1 0.3287(5) -0.0078(5) 0.8114(5) 0.0436(13) Uani d . 1 . .
C C2 0.4061(5) 0.0981(5) 0.8310(5) 0.0394(12) Uani d . 1 . .
C C3 0.5317(5) 0.1013(5) 0.8560(5) 0.0417(13) Uani d . 1 . .
C C4 0.6338(6) -0.0005(6) 0.8721(5) 0.0466(14) Uani d . 1 . .
C C5 0.4375(5) 0.2931(5) 0.8528(5) 0.0457(14) Uani d . 1 C .
C C6 0.4222(7) 0.4317(7) 0.8555(8) 0.072(2) Uani d . 1 . .
H H6A 0.4286 0.4444 0.9379 0.086 Uiso calc PR 0.50(2) C 1
H H6B 0.3345 0.4560 0.8394 0.086 Uiso calc PR 0.50(2) C 1
H H6'A 0.4762 0.4594 0.9105 0.086 Uiso d PR 0.50(2) C 2
H H6'B 0.3334 0.4576 0.8773 0.086 Uiso d PR 0.50(2) C 2
C C7 0.5053(15) 0.5269(15) 0.7781(18) 0.069(6) Uani d P 0.50(2) C 1
H H7A 0.5949 0.5062 0.7896 0.082 Uiso calc PR 0.50(2) C 1
H H7B 0.4838 0.6115 0.7996 0.082 Uiso calc PR 0.50(2) C 1
C C8 0.484(2) 0.525(3) 0.645(2) 0.093(8) Uani d P 0.50(2) C 1
H H8A 0.4726 0.4389 0.6324 0.139 Uiso calc PR 0.50(2) C 1
H H8B 0.5580 0.5582 0.5940 0.139 Uiso calc PR 0.50(2) C 1
H H8C 0.4092 0.5771 0.6261 0.139 Uiso calc PR 0.50(2) C 1
C C7' 0.4676(19) 0.4840(19) 0.718(2) 0.068(6) Uani d P 0.50(2) C 2
H H7'1 0.5570 0.4575 0.6994 0.082 Uiso calc PR 0.50(2) C 2
H H7'2 0.4170 0.4455 0.6665 0.082 Uiso calc PR 0.50(2) C 2
C C8' 0.4540(19) 0.627(2) 0.689(2) 0.100(8) Uani d P 0.50(2) C 2
H H8'1 0.3664 0.6540 0.7096 0.150 Uiso calc PR 0.50(2) C 2
H H8'2 0.4775 0.6522 0.6047 0.150 Uiso calc PR 0.50(2) C 2
H H8'3 0.5094 0.6655 0.7345 0.150 Uiso calc PR 0.50(2) C 2
C C9 0.1183(5) 0.4772(6) 0.7179(5) 0.0443(13) Uani d . 1 . .
C C10 0.1527(5) 0.4136(5) 0.6109(5) 0.0380(12) Uani d . 1 . .
C C11 0.1660(5) 0.4595(6) 0.4900(5) 0.0431(13) Uani d . 1 . .
C C12 0.1541(5) 0.5891(6) 0.4234(5) 0.0470(14) Uani d . 1 . .
C C13 0.1946(6) 0.2498(6) 0.5181(6) 0.0553(16) Uani d . 1 D .
C C14 0.2084(10) 0.1182(8) 0.4929(7) 0.087(3) Uani d . 1 . .
H H14A 0.1637 0.1128 0.4232 0.104 Uiso calc PR 0.762(11) D 1
H H14B 0.1647 0.0643 0.5605 0.104 Uiso calc PR 0.762(11) D 1
H H14C 0.2409 0.0704 0.5641 0.104 Uiso d PR 0.238(11) D 2
H H14D 0.2791 0.1187 0.4296 0.104 Uiso d PR 0.238(11) D 2
C C15 0.3406(12) 0.0638(11) 0.4702(11) 0.088(4) Uani d P 0.762(11) D 1
H H15A 0.3896 0.0756 0.5354 0.106 Uiso calc PR 0.762(11) D 1
H H15B 0.3823 0.1091 0.3964 0.106 Uiso calc PR 0.762(11) D 1
C C16 0.3405(16) -0.0808(12) 0.4595(14) 0.128(6) Uani d P 0.762(11) D 1
H H16A 0.2931 -0.1248 0.5296 0.192 Uiso calc PR 0.762(11) D 1
H H16B 0.4275 -0.1150 0.4530 0.192 Uiso calc PR 0.762(11) D 1
H H16C 0.3010 -0.0919 0.3892 0.192 Uiso calc PR 0.762(11) D 1
C C15' 0.121(4) 0.030(4) 0.449(3) 0.086(11) Uani d P 0.238(11) D 2
H H15C 0.0543 0.0036 0.5125 0.103 Uiso calc PR 0.238(11) D 2
H H15D 0.1707 -0.0455 0.4292 0.103 Uiso calc PR 0.238(11) D 2
C C16' 0.058(4) 0.093(4) 0.338(4) 0.110(15) Uani d P 0.238(11) D 2
H H16D 0.0276 0.1778 0.3492 0.165 Uiso calc PR 0.238(11) D 2
H H16E -0.0124 0.0433 0.3268 0.165 Uiso calc PR 0.238(11) D 2
H H16F 0.1205 0.0965 0.2684 0.165 Uiso calc PR 0.238(11) D 2

loop_
_atom_site_aniso_label
_atom_site_aniso_U_11
_atom_site_aniso_U_22
_atom_site_aniso_U_33
_atom_site_aniso_U_12
_atom_site_aniso_U_13
_atom_site_aniso_U_23
Ni1 0.0360(4) 0.0492(5) 0.0421(4) 0.0037(3) -0.0052(3) 0.0065(3)
N1 0.038(2) 0.040(2) 0.041(2) 0.004(2) -0.0074(19) -0.0003(19)
N2 0.036(2) 0.047(3) 0.050(3) -0.003(2) -0.011(2) 0.004(2)
N3 0.045(3) 0.045(3) 0.039(3) 0.000(2) -0.007(2) 0.000(2)
N4 0.059(3) 0.060(3) 0.036(3) 0.008(3) -0.008(2) -0.006(2)
O1 0.049(2) 0.046(2) 0.054(2) -0.0064(19) -0.0120(19) 0.0011(18)
O2 0.061(3) 0.042(2) 0.084(3) 0.004(2) -0.009(2) -0.012(2)
O3 0.050(3) 0.055(3) 0.072(3) 0.016(2) -0.007(2) -0.009(2)
O4 0.039(2) 0.067(3) 0.067(3) 0.010(2) -0.007(2) 0.011(2)
O5 0.052(2) 0.058(3) 0.035(2) 0.0139(19) -0.0061(17) -0.0037(18)
O6 0.078(3) 0.050(3) 0.049(2) 0.011(2) -0.012(2) -0.0061(19)
O7 0.075(3) 0.050(3) 0.059(3) 0.003(2) -0.012(2) 0.008(2)
O8 0.060(3) 0.084(3) 0.047(3) 0.009(2) -0.003(2) 0.016(2)
O9 0.041(2) 0.081(3) 0.089(4) -0.010(2) -0.015(2) 0.039(3)
O10 0.066(3) 0.103(4) 0.050(3) 0.043(3) 0.011(2) 0.028(3)
O11 0.076(4) 0.083(4) 0.098(4) -0.030(3) 0.025(3) -0.040(3)
O12 0.133(6) 0.133(6) 0.070(4) 0.049(4) -0.022(4) -0.042(4)
O13 0.094(5) 0.138(6) 0.122(5) 0.009(4) -0.050(4) -0.049(4)
O14 0.146(7) 0.185(9) 0.124(7) 0.007(6) -0.015(5) -0.024(6)
C1 0.040(3) 0.046(3) 0.043(3) 0.000(3) -0.005(2) 0.000(2)
C2 0.038(3) 0.040(3) 0.037(3) 0.004(2) -0.002(2) 0.002(2)
C3 0.039(3) 0.042(3) 0.040(3) 0.003(2) -0.001(2) 0.004(2)
C4 0.041(3) 0.053(4) 0.039(3) 0.008(3) 0.002(2) 0.004(3)
C5 0.041(3) 0.044(3) 0.051(3) 0.004(3) -0.012(3) 0.000(3)
C6 0.061(4) 0.056(4) 0.102(6) 0.003(3) -0.032(4) -0.008(4)
C7 0.054(9) 0.052(9) 0.103(14) -0.008(7) -0.022(9) -0.008(8)
C8 0.067(12) 0.12(2) 0.096(17) -0.009(12) -0.022(12) -0.009(14)
C7' 0.052(10) 0.059(11) 0.094(15) -0.008(8) -0.010(11) -0.008(11)
C8' 0.091(14) 0.084(15) 0.119(17) 0.010(11) -0.010(12) 0.000(12)
C9 0.041(3) 0.048(3) 0.043(3) 0.006(3) -0.008(2) -0.001(3)
C10 0.033(3) 0.043(3) 0.037(3) 0.002(2) -0.007(2) 0.000(2)
C11 0.033(3) 0.052(3) 0.043(3) -0.001(2) -0.005(2) -0.001(3)
C12 0.036(3) 0.057(4) 0.044(3) 0.000(3) -0.007(2) 0.007(3)
C13 0.065(4) 0.056(4) 0.045(3) 0.006(3) -0.010(3) -0.010(3)
C14 0.123(8) 0.074(5) 0.061(5) 0.017(5) -0.014(5) -0.007(4)
C15 0.101(9) 0.081(8) 0.079(7) 0.003(7) -0.002(6) -0.009(6)
C16 0.162(15) 0.080(9) 0.133(13) 0.006(9) 0.028(11) -0.024(8)
C15' 0.10(3) 0.08(2) 0.07(2) 0.00(2) 0.004(19) -0.006(18)
C16' 0.12(4) 0.10(3) 0.10(3) 0.01(3) 0.02(3) 0.00(2)

loop_
_atom_type_symbol
_atom_type_description
_atom_type_scat_dispersion_real
_atom_type_scat_dispersion_imag
_atom_type_scat_source
C C 0.0033 0.0016 'International Tables Vol C Tables 4.2.6.8 and 6.1.1.4'
H H 0.0000 0.0000 'International Tables Vol C Tables 4.2.6.8 and 6.1.1.4'
O O 0.0106 0.0060 'International Tables Vol C Tables 4.2.6.8 and 6.1.1.4'
N N 0.0061 0.0033 'International Tables Vol C Tables 4.2.6.8 and 6.1.1.4'
Ni Ni 0.3393 1.1124 'International Tables Vol C Tables 4.2.6.8 and 6.1.1.4'

loop_
_geom_angle_atom_site_label_1
_geom_angle_atom_site_label_2
_geom_angle_atom_site_label_3
_geom_angle_site_symmetry_1
_geom_angle_site_symmetry_3
_geom_angle
_geom_angle_publ_flag
O10 Ni1 N3 . . 170.23(19) ?
O10 Ni1 O9 . . 89.5(2) ?
N3 Ni1 O9 . . 87.80(18) ?
O10 Ni1 N1 . . 89.03(19) ?
N3 Ni1 N1 . . 95.10(18) ?
O9 Ni1 N1 . . 170.79(18) ?
O10 Ni1 O5 . . 90.89(18) ?
N3 Ni1 O5 . . 79.85(16) ?
O9 Ni1 O5 . . 92.39(19) ?
N1 Ni1 O5 . . 96.72(17) ?
O10 Ni1 O1 . . 90.27(18) ?
N3 Ni1 O1 . . 99.18(17) ?
O9 Ni1 O1 . . 91.48(18) ?
N1 Ni1 O1 . . 79.43(16) ?
O5 Ni1 O1 . . 175.97(16) ?
C5 N1 C2 . . 106.1(4) ?
C5 N1 Ni1 . . 143.1(4) ?
C2 N1 Ni1 . . 110.3(3) ?
C5 N2 C3 . . 108.5(5) ?
C5 N2 H2 . . 125.7 ?
C3 N2 H2 . . 125.7 ?
C13 N3 C10 . . 106.5(5) ?
C13 N3 Ni1 . . 142.9(4) ?
C10 N3 Ni1 . . 110.6(3) ?
C13 N4 C11 . . 108.6(5) ?
C13 N4 H4 . . 125.7 ?
C11 N4 H4 . . 125.7 ?
C1 O1 Ni1 . . 114.9(4) ?
C4 O3 H3 . . 109.5 ?
C9 O5 Ni1 . . 115.1(4) ?
C12 O7 H7 . . 109.5 ?
Ni1 O9 H9C . . 141.0 ?
Ni1 O9 H9D . . 106.2 ?
H9C O9 H9D . . 108.2 ?
Ni1 O10 H10C . . 118.9 ?
Ni1 O10 H10D . . 130.0 ?
H10C O10 H10D . . 108.5 ?
H11C O11 H11D . . 108.6 ?
H12C O12 H12D . . 108.7 ?
H13C O13 H13D . . 110.1 ?
H14G O14 H14F . . 108.6 ?
H14G O14 H14H . . 108.5 ?
O1 C1 O2 . . 123.8(5) ?
O1 C1 C2 . . 116.6(5) ?
O2 C1 C2 . . 119.6(5) ?
N1 C2 C3 . . 109.8(5) ?
N1 C2 C1 . . 118.5(5) ?
C3 C2 C1 . . 131.7(5) ?
N2 C3 C2 . . 105.3(5) ?
N2 C3 C4 . . 122.9(5) ?
C2 C3 C4 . . 131.8(5) ?
O4 C4 O3 . . 123.8(5) ?
O4 C4 C3 . . 119.7(6) ?
O3 C4 C3 . . 116.5(5) ?
N1 C5 N2 . . 110.3(5) ?
N1 C5 C6 . . 126.2(5) ?
N2 C5 C6 . . 123.4(5) ?
C5 C6 C7 . . 123.6(9) ?
C5 C6 H6A . . 106.4 ?
C7 C6 H6A . . 106.4 ?
C5 C6 H6B . . 106.4 ?
C7 C6 H6B . . 106.4 ?
H6A C6 H6B . . 106.5 ?
C5 C6 H6'A . . 111.6 ?
C7' C6 H6'A . . 112.5 ?
H6B C6 H6'A . . 131.5 ?
C5 C6 H6'B . . 111.7 ?
C7 C6 H6'B . . 117.7 ?
C7' C6 H6'B . . 111.2 ?
H6'A C6 H6'B . . 109.4 ?
C6 C7 C8 . . 109.0(17) ?
C6 C7 H7A . . 109.9 ?
C8 C7 H7A . . 109.9 ?
C6 C7 H7B . . 109.9 ?
C8 C7 H7B . . 109.9 ?
H7A C7 H7B . . 108.3 ?
C8' C7' C6 . . 113.1(18) ?
C8' C7' H7'1 . . 109.0 ?
C6 C7' H7'1 . . 109.0 ?
C8' C7' H7'2 . . 109.0 ?
C6 C7' H7'2 . . 109.0 ?
H7'1 C7' H7'2 . . 107.8 ?
C7' C8' H8'1 . . 109.5 ?
C7' C8' H8'2 . . 109.5 ?
H8'1 C8' H8'2 . . 109.5 ?
C7' C8' H8'3 . . 109.5 ?
H8'1 C8' H8'3 . . 109.5 ?
H8'2 C8' H8'3 . . 109.5 ?
O6 C9 O5 . . 124.3(5) ?
O6 C9 C10 . . 119.7(5) ?
O5 C9 C10 . . 116.0(5) ?
N3 C10 C11 . . 109.6(5) ?
N3 C10 C9 . . 118.3(5) ?
C11 C10 C9 . . 132.1(5) ?
N4 C11 C10 . . 105.0(5) ?
N4 C11 C12 . . 122.5(5) ?
C10 C11 C12 . . 132.4(6) ?
O8 C12 O7 . . 121.5(6) ?
O8 C12 C11 . . 120.6(6) ?
O7 C12 C11 . . 117.8(5) ?
N3 C13 N4 . . 110.2(5) ?
N3 C13 C14 . . 124.8(6) ?
N4 C13 C14 . . 124.8(6) ?
C13 C14 C15 . . 117.4(9) ?
C13 C14 C15' . . 133.9(16) ?
C15 C14 C15' . . 106.0(16) ?
C13 C14 H14A . . 107.9 ?
C15 C14 H14A . . 107.9 ?
C13 C14 H14B . . 107.9 ?
C15 C14 H14B . . 107.9 ?
H14A C14 H14B . . 107.2 ?
C13 C14 H14C . . 104.5 ?
C15' C14 H14C . . 106.3 ?
C13 C14 H14D . . 104.7 ?
H14C C14 H14D . . 105.7 ?
C14 C15 C16 . . 111.6(11) ?
C14 C15 H15A . . 109.3 ?
C16 C15 H15A . . 109.3 ?
C14 C15 H15B . . 109.3 ?
C16 C15 H15B . . 109.3 ?
H15A C15 H15B . . 108.0 ?
C14 C15' C16' . . 113(3) ?
C14 C15' H15C . . 109.0 ?
C16' C15' H15C . . 109.0 ?
C14 C15' H15D . . 109.0 ?
C16' C15' H15D . . 109.0 ?
H15C C15' H15D . . 107.8 ?
C15' C16' H16D . . 109.5 ?
C15' C16' H16E . . 109.5 ?
H16D C16' H16E . . 109.5 ?
C15' C16' H16F . . 109.5 ?
H16D C16' H16F . . 109.5 ?
H16E C16' H16F . . 109.5 ?

loop_
_geom_bond_atom_site_label_1
_geom_bond_atom_site_label_2
_geom_bond_site_symmetry_2
_geom_bond_distance
_geom_bond_publ_flag
Ni1 O10 . 2.038(4) ?
Ni1 N3 . 2.069(4) ?
Ni1 O9 . 2.071(4) ?
Ni1 N1 . 2.092(4) ?
Ni1 O5 . 2.092(4) ?
Ni1 O1 . 2.118(4) ?
N1 C5 . 1.334(7) ?
N1 C2 . 1.368(7) ?
N2 C5 . 1.348(7) ?
N2 C3 . 1.368(7) ?
N2 H2 . 0.8600 ?
N3 C13 . 1.322(8) ?
N3 C10 . 1.366(7) ?
N4 C13 . 1.347(8) ?
N4 C11 . 1.367(8) ?
N4 H4 . 0.8600 ?
O1 C1 . 1.253(7) ?
O2 C1 . 1.262(7) ?
O3 C4 . 1.290(7) ?
O3 H3 . 0.8200 ?
O4 C4 . 1.227(7) ?
O5 C9 . 1.262(7) ?
O6 C9 . 1.255(7) ?
O7 C12 . 1.294(8) ?
O7 H7 . 0.8200 ?
O8 C12 . 1.212(7) ?
O9 H9C . 0.8500 ?
O9 H9D . 0.8501 ?
O10 H10C . 0.8500 ?
O10 H10D . 0.8500 ?
O11 H11C . 0.8500 ?
O11 H11D . 0.8500 ?
O12 H12C . 0.8500 ?
O12 H12D . 0.8500 ?
O13 H13C . 0.8500 ?
O13 H13D . 0.8500 ?
O14 H14G . 0.8500 ?
O14 H14F . 0.8500 ?
O14 H14H . 0.8500 ?
C1 C2 . 1.474(8) ?
C2 C3 . 1.378(8) ?
C3 C4 . 1.482(8) ?
C5 C6 . 1.472(9) ?
C6 C7 . 1.485(17) ?
C6 C7' . 1.60(2) ?
C6 H6A . 0.9700 ?
C6 H6B . 0.9700 ?
C6 H6'A . 0.9700 ?
C6 H6'B . 0.9700 ?
C7 C8 . 1.55(3) ?
C7 H7A . 0.9700 ?
C7 H7B . 0.9700 ?
C8 H8A . 0.9600 ?
C8 H8B . 0.9600 ?
C8 H8C . 0.9600 ?
C7' C8' . 1.50(3) ?
C7' H7'1 . 0.9700 ?
C7' H7'2 . 0.9700 ?
C8' H8'1 . 0.9600 ?
C8' H8'2 . 0.9600 ?
C8' H8'3 . 0.9600 ?
C9 C10 . 1.469(8) ?
C10 C11 . 1.376(7) ?
C11 C12 . 1.471(8) ?
C13 C14 . 1.459(10) ?
C14 C15 . 1.479(14) ?
C14 C15' . 1.51(4) ?
C14 H14A . 0.9700 ?
C14 H14B . 0.9700 ?
C14 H14C . 0.9700 ?
C14 H14D . 0.9700 ?
C15 C16 . 1.552(16) ?
C15 H15A . 0.9700 ?
C15 H15B . 0.9700 ?
C16 H16A . 0.9600 ?
C16 H16B . 0.9600 ?
C16 H16C . 0.9600 ?
C15' C16' . 1.52(5) ?
C15' H15C . 0.9700 ?
C15' H15D . 0.9700 ?
C16' H16D . 0.9600 ?
C16' H16E . 0.9600 ?
C16' H16F . 0.9600 ?

loop_
_geom_hbond_atom_site_label_D
_geom_hbond_atom_site_label_H
_geom_hbond_atom_site_label_A
_geom_hbond_site_symmetry_A
_geom_hbond_distance_DH
_geom_hbond_distance_HA
_geom_hbond_distance_DA
_geom_hbond_angle_DHA
N2 H2 O13 2_666 0.86 1.91 2.745(7) 162.1
N4 H4 O12 . 0.86 1.88 2.734(7) 170.5
O3 H3 O2 . 0.82 1.65 2.466(6) 176.1
O7 H7 O6 . 0.82 1.70 2.523(6) 179.7
O9 H9C O4 1_455 0.85 2.11 2.960(6) 173.6
O9 H9D O8 2_566 0.85 1.96 2.807(6) 173.0
O10 H10C O4 2_657 0.85 1.87 2.724(6) 177.3
O10 H10D O11 1_456 0.85 1.83 2.675(7) 176.9
O11 H11C O1 2_656 0.85 2.06 2.904(6) 172.0
O11 H11C O2 2_656 0.85 2.62 3.197(7) 126.7
O11 H11D O6 2_666 0.85 1.99 2.830(6) 171.9
O12 H12C O14 . 0.85 1.84 2.676(10) 165.6
O12 H12D O3 2_656 0.85 2.07 2.904(7) 167.4
O13 H13C O11 2_665 0.85 2.23 2.889(9) 134.1
O13 H13D O8 . 0.85 2.44 3.068(9) 130.8
O14 H14G O13 . 0.85 1.99 2.488(11) 116.9
O14 H14H O14 2_565 0.85 1.54 2.355(17) 159.7
O14 H14F O5 1_554 0.85 2.19 2.778(9) 126.6

loop_
_geom_torsion_atom_site_label_1
_geom_torsion_atom_site_label_2
_geom_torsion_atom_site_label_3
_geom_torsion_atom_site_label_4
_geom_torsion_site_symmetry_1
_geom_torsion_site_symmetry_2
_geom_torsion_site_symmetry_3
_geom_torsion_site_symmetry_4
_geom_torsion
_geom_torsion_publ_flag
O10 Ni1 N1 C5 . . . . -83.4(6) ?
N3 Ni1 N1 C5 . . . . 87.7(6) ?
O5 Ni1 N1 C5 . . . . 7.4(6) ?
O1 Ni1 N1 C5 . . . . -173.9(7) ?
O10 Ni1 N1 C2 . . . . 86.6(4) ?
N3 Ni1 N1 C2 . . . . -102.3(4) ?
O5 Ni1 N1 C2 . . . . 177.4(3) ?
O1 Ni1 N1 C2 . . . . -3.8(3) ?
O9 Ni1 N3 C13 . . . . -82.1(7) ?
N1 Ni1 N3 C13 . . . . 89.1(7) ?
O5 Ni1 N3 C13 . . . . -174.9(7) ?
O1 Ni1 N3 C13 . . . . 9.1(7) ?
O9 Ni1 N3 C10 . . . . 95.9(4) ?
N1 Ni1 N3 C10 . . . . -92.8(4) ?
O5 Ni1 N3 C10 . . . . 3.1(3) ?
O1 Ni1 N3 C10 . . . . -172.9(3) ?
O10 Ni1 O1 C1 . . . . -85.5(4) ?
N3 Ni1 O1 C1 . . . . 97.0(4) ?
O9 Ni1 O1 C1 . . . . -175.0(4) ?
N1 Ni1 O1 C1 . . . . 3.5(4) ?
O10 Ni1 O5 C9 . . . . 179.0(4) ?
N3 Ni1 O5 C9 . . . . -4.1(4) ?
O9 Ni1 O5 C9 . . . . -91.4(4) ?
N1 Ni1 O5 C9 . . . . 89.9(4) ?
Ni1 O1 C1 O2 . . . . 176.4(4) ?
Ni1 O1 C1 C2 . . . . -2.3(6) ?
C5 N1 C2 C3 . . . . -0.6(6) ?
Ni1 N1 C2 C3 . . . . -174.4(4) ?
C5 N1 C2 C1 . . . . 177.9(5) ?
Ni1 N1 C2 C1 . . . . 4.1(6) ?
O1 C1 C2 N1 . . . . -1.3(7) ?
O2 C1 C2 N1 . . . . 179.9(5) ?
O1 C1 C2 C3 . . . . 176.7(5) ?
O2 C1 C2 C3 . . . . -2.1(9) ?
C5 N2 C3 C2 . . . . 0.2(6) ?
C5 N2 C3 C4 . . . . -177.9(5) ?
N1 C2 C3 N2 . . . . 0.2(6) ?
C1 C2 C3 N2 . . . . -177.9(5) ?
N1 C2 C3 C4 . . . . 178.1(5) ?
C1 C2 C3 C4 . . . . 0.0(10) ?
N2 C3 C4 O4 . . . . 0.7(8) ?
C2 C3 C4 O4 . . . . -177.0(6) ?
N2 C3 C4 O3 . . . . 179.5(5) ?
C2 C3 C4 O3 . . . . 1.8(9) ?
C2 N1 C5 N2 . . . . 0.7(6) ?
Ni1 N1 C5 N2 . . . . 171.0(4) ?
C2 N1 C5 C6 . . . . 177.5(6) ?
Ni1 N1 C5 C6 . . . . -12.2(11) ?
C3 N2 C5 N1 . . . . -0.6(6) ?
C3 N2 C5 C6 . . . . -177.5(6) ?
N1 C5 C6 C7 . . . . -121.2(12) ?
N2 C5 C6 C7 . . . . 55.2(13) ?
N1 C5 C6 C7' . . . . -89.1(10) ?
N2 C5 C6 C7' . . . . 87.3(10) ?
C5 C6 C7 C8 . . . . 64.8(16) ?
C7' C6 C7 C8 . . . . 5.8(18) ?
C5 C6 C7' C8' . . . . 176.0(15) ?
C7 C6 C7' C8' . . . . -50.6(17) ?
Ni1 O5 C9 O6 . . . . -177.5(5) ?
Ni1 O5 C9 C10 . . . . 4.1(6) ?
C13 N3 C10 C11 . . . . -1.3(6) ?
Ni1 N3 C10 C11 . . . . 180.0(3) ?
C13 N3 C10 C9 . . . . 176.6(5) ?
Ni1 N3 C10 C9 . . . . -2.1(6) ?
O6 C9 C10 N3 . . . . -179.8(5) ?
O5 C9 C10 N3 . . . . -1.3(7) ?
O6 C9 C10 C11 . . . . -2.5(9) ?
O5 C9 C10 C11 . . . . 176.0(5) ?
C13 N4 C11 C10 . . . . 0.0(7) ?
C13 N4 C11 C12 . . . . -178.7(5) ?
N3 C10 C11 N4 . . . . 0.8(6) ?
C9 C10 C11 N4 . . . . -176.7(6) ?
N3 C10 C11 C12 . . . . 179.3(6) ?
C9 C10 C11 C12 . . . . 1.8(10) ?
N4 C11 C12 O8 . . . . 1.2(9) ?
C10 C11 C12 O8 . . . . -177.1(6) ?
N4 C11 C12 O7 . . . . 178.0(5) ?
C10 C11 C12 O7 . . . . -0.4(9) ?
C10 N3 C13 N4 . . . . 1.3(7) ?
Ni1 N3 C13 N4 . . . . 179.3(5) ?
C10 N3 C13 C14 . . . . -173.9(7) ?
Ni1 N3 C13 C14 . . . . 4.2(12) ?
C11 N4 C13 N3 . . . . -0.8(7) ?
C11 N4 C13 C14 . . . . 174.3(7) ?
N3 C13 C14 C15 . . . . -98.7(10) ?
N4 C13 C14 C15 . . . . 86.8(10) ?
N3 C13 C14 C15' . . . . 103(2) ?
N4 C13 C14 C15' . . . . -72(2) ?
C13 C14 C15 C16 . . . . 173.4(9) ?
C15' C14 C15 C16 . . . . -22.4(18) ?
C13 C14 C15' C16' . . . . 48(4) ?
C15 C14 C15' C16' . . . . -112(3) ?
